data_1506856
loop_
_publ_author_name
'Englert, Brian C.'
'Smith, Mark D.'
'Hardcastle, Kenneth I.'
'Bunz, Uwe H. F.'

_publ_section_title
;
 Jacketed Poly(p-phenyleneethynylene)s:&#x00A0; Nonaggregating Conjugated
 Polymers as Blue-Emitting Rods
;
_journal_issue 22
_journal_name_full Macromolecules
_journal_page_first 8212
_journal_paper_doi 10.1021/ma048535q
_journal_volume 37
_journal_year 2004
_chemical_formula_moiety 'C68 H48 I2 O2'
_chemical_formula_sum 'C68 H48 I2 O2'
_chemical_formula_weight 1150.86
_chemical_name_systematic
; 
 ? 
;
_space_group_IT_number 14
_symmetry_cell_setting monoclinic
_symmetry_space_group_name_Hall '-P 2yn'
_symmetry_space_group_name_H-M 'P 1 21/n 1'
_atom_sites_solution_hydrogens geom
_atom_sites_solution_primary direct
_atom_sites_solution_secondary difmap
_audit_creation_method SHELXL-97
_cell_angle_alpha 90.00
_cell_angle_beta 98.979(2)
_cell_angle_gamma 90.00
_cell_formula_units_Z 2
_cell_length_a 15.6063(10)
_cell_length_b 8.9275(6)
_cell_length_c 19.2262(13)
_cell_measurement_reflns_used 5239
_cell_measurement_temperature 293(2)
_cell_measurement_theta_max 23.288
_cell_measurement_theta_min 2.521
_cell_volume 2645.9(3)
_computing_cell_refinement 'SAINT+ NT V6.22 (Bruker, 2001)'
_computing_data_collection 'SMART NT V5.628 (Bruker, 2001)'
_computing_data_reduction 'SAINT+ NT V6.22'
_computing_molecular_graphics 'SHELXTL V6.1 (Sheldrick, 2000)'
_computing_publication_material 'SHELXTL V6.1'
_computing_structure_refinement 'SHELXL-97 (Sheldrick, 1997)'
_computing_structure_solution 'SHELXS-97 (Sheldrick, 1997)'
_diffrn_ambient_temperature 293(2)
_diffrn_measured_fraction_theta_full 1.000
_diffrn_measured_fraction_theta_max 1.000
_diffrn_measurement_device_type 'Bruker SMART APEX CCD diffractometer'
_diffrn_measurement_method 'omega scans'
_diffrn_radiation_monochromator graphite
_diffrn_radiation_source 'sealed tube'
_diffrn_radiation_type MoK\a
_diffrn_radiation_wavelength 0.71073
_diffrn_reflns_av_R_equivalents 0.0514
_diffrn_reflns_av_sigmaI/netI 0.0378
_diffrn_reflns_limit_h_max 16
_diffrn_reflns_limit_h_min -16
_diffrn_reflns_limit_k_max 9
_diffrn_reflns_limit_k_min -9
_diffrn_reflns_limit_l_max 20
_diffrn_reflns_limit_l_min -20
_diffrn_reflns_number 16828
_diffrn_reflns_theta_full 22.54
_diffrn_reflns_theta_max 22.54
_diffrn_reflns_theta_min 1.57
_diffrn_standards_decay_% none
_exptl_absorpt_coefficient_mu 1.235
_exptl_absorpt_correction_T_max 1.0000
_exptl_absorpt_correction_T_min 0.7775
_exptl_absorpt_correction_type multi-scan
_exptl_absorpt_process_details '(SADABS, Bruker, 2001)'
_exptl_crystal_colour colorless
_exptl_crystal_density_diffrn 1.445
_exptl_crystal_density_method 'not measured'
_exptl_crystal_description plate
_exptl_crystal_F_000 1156
_exptl_crystal_size_max 0.38
_exptl_crystal_size_mid 0.09
_exptl_crystal_size_min 0.04
_refine_diff_density_max 1.645
_refine_diff_density_min -0.256
_refine_diff_density_rms 0.092
_refine_ls_extinction_method none
_refine_ls_goodness_of_fit_ref 1.080
_refine_ls_hydrogen_treatment constr
_refine_ls_matrix_type full
_refine_ls_number_parameters 325
_refine_ls_number_reflns 3485
_refine_ls_number_restraints 0
_refine_ls_restrained_S_all 1.080
_refine_ls_R_factor_all 0.0705
_refine_ls_R_factor_gt 0.0541
_refine_ls_shift/su_max 0.000
_refine_ls_shift/su_mean 0.000
_refine_ls_structure_factor_coef Fsqd
_refine_ls_weighting_details 'calc w=1/[\s^2^(Fo^2^)+(0.0750P)^2^+1.5260P] where P=(Fo^2^+2Fc^2^)/3'
_refine_ls_weighting_scheme calc
_refine_ls_wR_factor_gt 0.1256
_refine_ls_wR_factor_ref 0.1348
_reflns_number_gt 2742
_reflns_number_total 3485
_reflns_threshold_expression >2sigma(I)
_cod_data_source_file ma048535qsi20040716_102030.cif
_cod_data_source_block bce03s
_cod_depositor_comments
;
The following automatic conversions were performed:

'_symmetry_cell_setting' value 'Monoclinic' changed to 'monoclinic'
according to /home/saulius/struct/CIF-dictionaries/cif_core.dic
dictionary named 'cif_core.dic' version 2.4.1 from 2010-06-29.

Automatic conversion script
Id: cif_fix_values 1715 2011-07-08 13:25:40Z adriana 
;
_cod_original_sg_symbol_H-M 'P 21/n'
_cod_database_code 1506856

loop_
_symmetry_equiv_pos_as_xyz
'x, y, z'
'-x+1/2, y+1/2, -z+1/2'
'-x, -y, -z'
'x-1/2, -y-1/2, z-1/2'

loop_
_atom_site_label
_atom_site_type_symbol
_atom_site_fract_x
_atom_site_fract_y
_atom_site_fract_z
_atom_site_U_iso_or_equiv
_atom_site_adp_type
_atom_site_occupancy
_atom_site_symmetry_multiplicity
_atom_site_calc_flag
_atom_site_refinement_flags
I1 I 0.16415(3) 0.31240(5) 0.43486(3) 0.0758(3) Uani 1 1 d .
O1 O 0.0336(3) 0.1994(4) 0.52920(18) 0.0495(10) Uani 1 1 d .
C1 C 0.0650(3) 0.4251(6) 0.4750(3) 0.0435(13) Uani 1 1 d .
C2 C 0.0158(3) 0.3488(6) 0.5169(3) 0.0393(13) Uani 1 1 d .
C3 C -0.0496(3) 0.4250(6) 0.5421(3) 0.0440(13) Uani 1 1 d .
H3 H -0.0836 0.3761 0.5706 0.053 Uiso 1 1 calc R
C4 C -0.0033(4) 0.1255(6) 0.5837(3) 0.0458(14) Uani 1 1 d .
H4A H 0.0025 0.0180 0.5785 0.055 Uiso 1 1 calc R
H4B H -0.0647 0.1486 0.5782 0.055 Uiso 1 1 calc R
C5 C 0.0389(4) 0.1705(6) 0.6567(3) 0.0428(13) Uani 1 1 d .
C6 C -0.0077(3) 0.1921(6) 0.7121(3) 0.0445(14) Uani 1 1 d .
C7 C 0.0365(3) 0.2257(6) 0.7794(3) 0.0425(13) Uani 1 1 d .
C8 C 0.1271(3) 0.2364(6) 0.7918(3) 0.0434(13) Uani 1 1 d .
C9 C 0.1737(3) 0.2176(6) 0.7362(3) 0.0445(14) Uani 1 1 d .
C10 C 0.1283(4) 0.1848(6) 0.6698(3) 0.0474(14) Uani 1 1 d .
H10 H 0.1593 0.1720 0.6326 0.057 Uiso 1 1 calc R
C11 C -0.1053(4) 0.1847(7) 0.7001(3) 0.0481(14) Uani 1 1 d .
C12 C -0.1536(4) 0.3149(8) 0.6973(3) 0.0615(17) Uani 1 1 d .
H12 H -0.1262 0.4075 0.7029 0.074 Uiso 1 1 calc R
C13 C -0.2444(5) 0.3060(11) 0.6858(3) 0.083(3) Uani 1 1 d .
H13 H -0.2771 0.3935 0.6834 0.100 Uiso 1 1 calc R
C14 C -0.2850(5) 0.1716(13) 0.6781(4) 0.087(3) Uani 1 1 d .
H14 H -0.3453 0.1668 0.6717 0.104 Uiso 1 1 calc R
C15 C -0.2374(5) 0.0442(11) 0.6797(4) 0.080(2) Uani 1 1 d .
H15 H -0.2654 -0.0478 0.6730 0.096 Uiso 1 1 calc R
C16 C -0.1484(4) 0.0497(8) 0.6912(3) 0.0600(16) Uani 1 1 d .
H16 H -0.1168 -0.0389 0.6930 0.072 Uiso 1 1 calc R
C17 C -0.0133(3) 0.2499(7) 0.8396(3) 0.0469(14) Uani 1 1 d .
C18 C -0.0518(4) 0.1314(9) 0.8691(3) 0.0703(19) Uani 1 1 d .
H18 H -0.0504 0.0363 0.8495 0.084 Uiso 1 1 calc R
C19 C -0.0925(5) 0.1521(12) 0.9274(4) 0.095(3) Uani 1 1 d .
H19 H -0.1172 0.0713 0.9475 0.114 Uiso 1 1 calc R
C20 C -0.0962(5) 0.2924(14) 0.9550(4) 0.100(3) Uani 1 1 d .
H20 H -0.1235 0.3070 0.9941 0.120 Uiso 1 1 calc R
C21 C -0.0609(5) 0.4090(11) 0.9264(4) 0.085(2) Uani 1 1 d .
H21 H -0.0649 0.5040 0.9455 0.102 Uiso 1 1 calc R
C22 C -0.0185(4) 0.3908(8) 0.8690(3) 0.0651(18) Uani 1 1 d .
H22 H 0.0065 0.4729 0.8502 0.078 Uiso 1 1 calc R
C23 C 0.1718(3) 0.2722(6) 0.8645(3) 0.0456(14) Uani 1 1 d .
C24 C 0.1707(4) 0.1737(8) 0.9199(3) 0.0627(18) Uani 1 1 d .
H24 H 0.1423 0.0822 0.9121 0.075 Uiso 1 1 calc R
C25 C 0.2113(5) 0.2106(9) 0.9865(4) 0.079(2) Uani 1 1 d .
H25 H 0.2110 0.1433 1.0234 0.095 Uiso 1 1 calc R
C26 C 0.2521(5) 0.3464(10) 0.9986(4) 0.079(2) Uani 1 1 d .
H26 H 0.2782 0.3718 1.0439 0.095 Uiso 1 1 calc R
C27 C 0.2546(5) 0.4417(9) 0.9459(4) 0.081(2) Uani 1 1 d .
H27 H 0.2837 0.5324 0.9543 0.097 Uiso 1 1 calc R
C28 C 0.2139(4) 0.4066(8) 0.8783(3) 0.0656(18) Uani 1 1 d .
H28 H 0.2151 0.4750 0.8420 0.079 Uiso 1 1 calc R
C29 C 0.2709(4) 0.2250(6) 0.7438(3) 0.0485(15) Uani 1 1 d .
C30 C 0.3231(4) 0.1485(8) 0.7976(4) 0.0678(18) Uani 1 1 d .
H30 H 0.2978 0.0974 0.8313 0.081 Uiso 1 1 calc R
C31 C 0.4137(5) 0.1478(9) 0.8013(5) 0.088(2) Uani 1 1 d .
H31 H 0.4481 0.0947 0.8368 0.106 Uiso 1 1 calc R
C32 C 0.4514(5) 0.2256(10) 0.7526(5) 0.090(3) Uani 1 1 d .
H32 H 0.5114 0.2265 0.7552 0.108 Uiso 1 1 calc R
C33 C 0.4009(5) 0.3008(8) 0.7007(5) 0.092(3) Uani 1 1 d .
H33 H 0.4264 0.3538 0.6678 0.110 Uiso 1 1 calc R
C34 C 0.3111(4) 0.3000(7) 0.6960(4) 0.0716(19) Uani 1 1 d .
H34 H 0.2777 0.3517 0.6594 0.086 Uiso 1 1 calc R

loop_
_atom_site_aniso_label
_atom_site_aniso_U_11
_atom_site_aniso_U_22
_atom_site_aniso_U_33
_atom_site_aniso_U_23
_atom_site_aniso_U_13
_atom_site_aniso_U_12
I1 0.0726(4) 0.0678(3) 0.0971(4) 0.0083(2) 0.0447(3) 0.0223(2)
O1 0.061(2) 0.047(2) 0.040(2) -0.0001(18) 0.0072(19) 0.0067(18)
C1 0.036(3) 0.059(4) 0.037(3) -0.003(3) 0.010(3) 0.006(3)
C2 0.045(3) 0.042(3) 0.029(3) -0.006(2) -0.002(3) 0.003(3)
C3 0.048(3) 0.046(3) 0.038(3) 0.003(3) 0.009(3) 0.003(3)
C4 0.052(3) 0.042(3) 0.043(3) 0.002(3) 0.006(3) 0.003(3)
C5 0.046(3) 0.042(3) 0.039(3) 0.002(3) 0.001(3) 0.004(3)
C6 0.043(3) 0.048(3) 0.039(3) 0.006(3) -0.002(3) 0.004(3)
C7 0.043(3) 0.048(3) 0.034(3) 0.000(2) -0.001(3) 0.000(3)
C8 0.041(3) 0.041(3) 0.046(3) 0.003(3) -0.002(3) 0.000(2)
C9 0.037(3) 0.046(3) 0.050(4) 0.004(3) 0.006(3) 0.002(3)
C10 0.048(4) 0.050(3) 0.045(3) -0.001(3) 0.008(3) 0.006(3)
C11 0.045(3) 0.065(4) 0.032(3) -0.002(3) 0.001(3) 0.000(3)
C12 0.054(4) 0.082(5) 0.047(4) -0.009(3) 0.001(3) 0.009(3)
C13 0.057(5) 0.137(8) 0.053(4) -0.024(5) 0.001(4) 0.035(5)
C14 0.046(4) 0.159(9) 0.057(5) -0.014(5) 0.008(4) -0.021(5)
C15 0.061(5) 0.112(7) 0.064(5) 0.001(4) 0.001(4) -0.024(5)
C16 0.047(4) 0.077(5) 0.052(4) 0.008(3) -0.002(3) -0.010(3)
C17 0.036(3) 0.074(4) 0.028(3) -0.001(3) 0.000(3) 0.001(3)
C18 0.066(4) 0.093(5) 0.054(4) 0.002(4) 0.015(4) -0.016(4)
C19 0.081(6) 0.137(8) 0.075(5) 0.003(5) 0.035(5) -0.024(5)
C20 0.055(5) 0.186(11) 0.062(5) -0.030(6) 0.016(4) -0.011(6)
C21 0.062(5) 0.125(7) 0.063(5) -0.036(5) -0.002(4) 0.017(5)
C22 0.065(4) 0.081(5) 0.048(4) -0.014(4) 0.005(3) 0.011(4)
C23 0.035(3) 0.057(4) 0.041(3) 0.004(3) -0.003(3) -0.002(3)
C24 0.060(4) 0.082(5) 0.041(4) 0.004(3) -0.006(3) -0.014(3)
C25 0.078(5) 0.105(6) 0.048(4) 0.018(4) -0.008(4) -0.015(5)
C26 0.062(4) 0.134(7) 0.038(4) -0.012(4) -0.005(3) -0.015(5)
C27 0.092(5) 0.095(6) 0.053(5) -0.024(4) 0.008(4) -0.037(4)
C28 0.073(4) 0.071(5) 0.051(4) -0.003(3) 0.002(3) -0.024(4)
C29 0.046(3) 0.051(4) 0.049(4) 0.002(3) 0.007(3) 0.001(3)
C30 0.055(4) 0.074(5) 0.073(5) 0.003(4) 0.004(4) -0.001(3)
C31 0.055(5) 0.105(6) 0.097(6) -0.001(5) -0.015(4) 0.008(4)
C32 0.043(4) 0.098(6) 0.129(8) -0.014(6) 0.008(5) -0.006(4)
C33 0.053(5) 0.078(5) 0.150(8) 0.016(5) 0.034(5) -0.008(4)
C34 0.060(4) 0.067(4) 0.088(5) 0.013(4) 0.014(4) 0.001(3)

loop_
_atom_type_symbol
_atom_type_description
_atom_type_scat_dispersion_real
_atom_type_scat_dispersion_imag
_atom_type_scat_source
C C 0.0033 0.0016 'International Tables Vol C Tables 4.2.6.8 and 6.1.1.4'
H H 0.0000 0.0000 'International Tables Vol C Tables 4.2.6.8 and 6.1.1.4'
O O 0.0106 0.0060 'International Tables Vol C Tables 4.2.6.8 and 6.1.1.4'
I I -0.4742 1.8119 'International Tables Vol C Tables 4.2.6.8 and 6.1.1.4'

loop_
_geom_angle_atom_site_label_1
_geom_angle_atom_site_label_2
_geom_angle_atom_site_label_3
_geom_angle
_geom_angle_site_symmetry_1
_geom_angle_site_symmetry_3
C2 O1 C4 118.6(4) . .
C2 C1 C3 121.5(5) . 3_566
C2 C1 I1 119.4(4) . .
C3 C1 I1 119.1(4) 3_566 .
O1 C2 C3 124.1(5) . .
O1 C2 C1 117.6(5) . .
C3 C2 C1 118.2(5) . .
C2 C3 C1 120.3(5) . 3_566
C2 C3 H3 119.9 . .
C1 C3 H3 119.9 3_566 .
O1 C4 C5 113.0(4) . .
O1 C4 H4A 109.0 . .
C5 C4 H4A 109.0 . .
O1 C4 H4B 109.0 . .
C5 C4 H4B 109.0 . .
H4A C4 H4B 107.8 . .
C10 C5 C6 118.7(5) . .
C10 C5 C4 118.3(5) . .
C6 C5 C4 122.9(5) . .
C5 C6 C7 119.7(5) . .
C5 C6 C11 120.9(5) . .
C7 C6 C11 119.4(5) . .
C8 C7 C6 120.7(5) . .
C8 C7 C17 119.1(5) . .
C6 C7 C17 120.2(5) . .
C9 C8 C7 119.7(5) . .
C9 C8 C23 121.2(5) . .
C7 C8 C23 119.1(5) . .
C10 C9 C8 118.5(5) . .
C10 C9 C29 117.4(5) . .
C8 C9 C29 124.1(5) . .
C5 C10 C9 122.7(5) . .
C5 C10 H10 118.6 . .
C9 C10 H10 118.6 . .
C16 C11 C12 118.5(6) . .
C16 C11 C6 121.4(5) . .
C12 C11 C6 120.1(5) . .
C11 C12 C13 119.4(7) . .
C11 C12 H12 120.3 . .
C13 C12 H12 120.3 . .
C14 C13 C12 120.8(7) . .
C14 C13 H13 119.6 . .
C12 C13 H13 119.6 . .
C13 C14 C15 119.7(7) . .
C13 C14 H14 120.2 . .
C15 C14 H14 120.2 . .
C14 C15 C16 120.7(7) . .
C14 C15 H15 119.7 . .
C16 C15 H15 119.7 . .
C15 C16 C11 120.9(7) . .
C15 C16 H16 119.5 . .
C11 C16 H16 119.5 . .
C18 C17 C22 118.1(6) . .
C18 C17 C7 120.9(6) . .
C22 C17 C7 120.9(6) . .
C17 C18 C19 120.9(7) . .
C17 C18 H18 119.5 . .
C19 C18 H18 119.5 . .
C20 C19 C18 119.3(8) . .
C20 C19 H19 120.3 . .
C18 C19 H19 120.3 . .
C21 C20 C19 120.7(8) . .
C21 C20 H20 119.6 . .
C19 C20 H20 119.6 . .
C20 C21 C22 121.1(8) . .
C20 C21 H21 119.5 . .
C22 C21 H21 119.5 . .
C21 C22 C17 119.9(7) . .
C21 C22 H22 120.1 . .
C17 C22 H22 120.1 . .
C28 C23 C24 118.0(5) . .
C28 C23 C8 120.4(5) . .
C24 C23 C8 121.6(5) . .
C25 C24 C23 120.3(6) . .
C25 C24 H24 119.8 . .
C23 C24 H24 119.8 . .
C26 C25 C24 120.2(7) . .
C26 C25 H25 119.9 . .
C24 C25 H25 119.9 . .
C27 C26 C25 120.3(6) . .
C27 C26 H26 119.8 . .
C25 C26 H26 119.8 . .
C26 C27 C28 120.3(7) . .
C26 C27 H27 119.8 . .
C28 C27 H27 119.8 . .
C23 C28 C27 120.8(6) . .
C23 C28 H28 119.6 . .
C27 C28 H28 119.6 . .
C34 C29 C30 117.6(6) . .
C34 C29 C9 121.2(5) . .
C30 C29 C9 121.1(5) . .
C29 C30 C31 120.5(7) . .
C29 C30 H30 119.7 . .
C31 C30 H30 119.7 . .
C32 C31 C30 120.0(7) . .
C32 C31 H31 120.0 . .
C30 C31 H31 120.0 . .
C33 C32 C31 119.5(7) . .
C33 C32 H32 120.3 . .
C31 C32 H32 120.3 . .
C32 C33 C34 120.9(8) . .
C32 C33 H33 119.5 . .
C34 C33 H33 119.5 . .
C29 C34 C33 121.4(7) . .
C29 C34 H34 119.3 . .
C33 C34 H34 119.3 . .

loop_
_geom_bond_atom_site_label_1
_geom_bond_atom_site_label_2
_geom_bond_distance
_geom_bond_site_symmetry_2
I1 C1 2.091(5) .
O1 C2 1.375(6) .
O1 C4 1.433(6) .
C1 C2 1.378(7) .
C1 C3 1.390(7) 3_566
C2 C3 1.375(7) .
C3 C1 1.390(7) 3_566
C3 H3 0.9300 .
C4 C5 1.509(7) .
C4 H4A 0.9700 .
C4 H4B 0.9700 .
C5 C10 1.385(8) .
C5 C6 1.394(8) .
C6 C7 1.401(7) .
C6 C11 1.505(8) .
C7 C8 1.400(8) .
C7 C17 1.507(8) .
C8 C9 1.394(8) .
C8 C23 1.496(8) .
C9 C10 1.392(8) .
C9 C29 1.503(8) .
C10 H10 0.9300 .
C11 C16 1.378(8) .
C11 C12 1.382(8) .
C12 C13 1.402(10) .
C12 H12 0.9300 .
C13 C14 1.354(11) .
C13 H13 0.9300 .
C14 C15 1.356(11) .
C14 H14 0.9300 .
C15 C16 1.373(9) .
C15 H15 0.9300 .
C16 H16 0.9300 .
C17 C18 1.382(9) .
C17 C22 1.386(9) .
C18 C19 1.384(10) .
C18 H18 0.9300 .
C19 C20 1.365(12) .
C19 H19 0.9300 .
C20 C21 1.335(12) .
C20 H20 0.9300 .
C21 C22 1.382(9) .
C21 H21 0.9300 .
C22 H22 0.9300 .
C23 C28 1.374(8) .
C23 C24 1.383(8) .
C24 C25 1.377(9) .
C24 H24 0.9300 .
C25 C26 1.373(10) .
C25 H25 0.9300 .
C26 C27 1.327(10) .
C26 H26 0.9300 .
C27 C28 1.390(8) .
C27 H27 0.9300 .
C28 H28 0.9300 .
C29 C34 1.367(9) .
C29 C30 1.391(9) .
C30 C31 1.404(10) .
C30 H30 0.9300 .
C31 C32 1.371(11) .
C31 H31 0.9300 .
C32 C33 1.350(11) .
C32 H32 0.9300 .
C33 C34 1.389(10) .
C33 H33 0.9300 .
C34 H34 0.9300 .

loop_
_geom_torsion_atom_site_label_1
_geom_torsion_atom_site_label_2
_geom_torsion_atom_site_label_3
_geom_torsion_atom_site_label_4
_geom_torsion
_geom_torsion_site_symmetry_1
_geom_torsion_site_symmetry_4
C4 O1 C2 C3 -15.0(7) . .
C4 O1 C2 C1 167.1(4) . .
C3 C1 C2 O1 177.8(4) 3_566 .
I1 C1 C2 O1 -1.3(6) . .
C3 C1 C2 C3 -0.2(8) 3_566 .
I1 C1 C2 C3 -179.4(4) . .
O1 C2 C3 C1 -177.7(5) . 3_566
C1 C2 C3 C1 0.2(8) . 3_566
C2 O1 C4 C5 -72.9(6) . .
O1 C4 C5 C10 -41.8(7) . .
O1 C4 C5 C6 140.9(5) . .
C10 C5 C6 C7 -0.8(8) . .
C4 C5 C6 C7 176.4(5) . .
C10 C5 C6 C11 177.2(5) . .
C4 C5 C6 C11 -5.5(8) . .
C5 C6 C7 C8 -0.6(8) . .
C11 C6 C7 C8 -178.7(5) . .
C5 C6 C7 C17 179.7(5) . .
C11 C6 C7 C17 1.6(8) . .
C6 C7 C8 C9 1.8(8) . .
C17 C7 C8 C9 -178.5(5) . .
C6 C7 C8 C23 -179.9(5) . .
C17 C7 C8 C23 -0.2(8) . .
C7 C8 C9 C10 -1.6(8) . .
C23 C8 C9 C10 -179.8(5) . .
C7 C8 C9 C29 -179.2(5) . .
C23 C8 C9 C29 2.5(8) . .
C6 C5 C10 C9 1.0(8) . .
C4 C5 C10 C9 -176.3(5) . .
C8 C9 C10 C5 0.2(8) . .
C29 C9 C10 C5 178.0(5) . .
C5 C6 C11 C16 75.8(7) . .
C7 C6 C11 C16 -106.2(6) . .
C5 C6 C11 C12 -103.7(6) . .
C7 C6 C11 C12 74.4(7) . .
C16 C11 C12 C13 0.3(9) . .
C6 C11 C12 C13 179.7(6) . .
C11 C12 C13 C14 0.6(10) . .
C12 C13 C14 C15 -1.7(11) . .
C13 C14 C15 C16 2.0(12) . .
C14 C15 C16 C11 -1.1(11) . .
C12 C11 C16 C15 0.0(9) . .
C6 C11 C16 C15 -179.4(6) . .
C8 C7 C17 C18 -107.5(6) . .
C6 C7 C17 C18 72.2(7) . .
C8 C7 C17 C22 69.7(7) . .
C6 C7 C17 C22 -110.6(6) . .
C22 C17 C18 C19 -1.6(9) . .
C7 C17 C18 C19 175.7(6) . .
C17 C18 C19 C20 1.5(12) . .
C18 C19 C20 C21 -0.1(13) . .
C19 C20 C21 C22 -1.1(12) . .
C20 C21 C22 C17 0.9(10) . .
C18 C17 C22 C21 0.4(8) . .
C7 C17 C22 C21 -176.8(5) . .
C9 C8 C23 C28 66.0(8) . .
C7 C8 C23 C28 -112.3(7) . .
C9 C8 C23 C24 -115.6(7) . .
C7 C8 C23 C24 66.2(8) . .
C28 C23 C24 C25 -0.5(10) . .
C8 C23 C24 C25 -179.0(6) . .
C23 C24 C25 C26 1.0(11) . .
C24 C25 C26 C27 -1.6(12) . .
C25 C26 C27 C28 1.7(12) . .
C24 C23 C28 C27 0.6(9) . .
C8 C23 C28 C27 179.1(6) . .
C26 C27 C28 C23 -1.2(11) . .
C10 C9 C29 C34 45.6(8) . .
C8 C9 C29 C34 -136.8(6) . .
C10 C9 C29 C30 -130.7(6) . .
C8 C9 C29 C30 46.9(8) . .
C34 C29 C30 C31 -0.8(10) . .
C9 C29 C30 C31 175.6(6) . .
C29 C30 C31 C32 1.4(12) . .
C30 C31 C32 C33 -0.8(13) . .
C31 C32 C33 C34 -0.3(13) . .
C30 C29 C34 C33 -0.3(10) . .
C9 C29 C34 C33 -176.7(6) . .
C32 C33 C34 C29 0.8(12) . .
